data_7100810
loop_
_publ_author_name
'Ohrstrom, Lars'
'Abu-Youssef, Morsy A.M.'
'Langer, Vratislav'

_publ_section_title
;
A unique example of a high symmetry three- and
four-connected hydrogen bonded 3D-network
;
_journal_name_full 'Chemical Communications'
_journal_paper_doi 10.1039/b515399a
_journal_year 2006
_chemical_formula_sum 'C15 H18 Ag1.5 N7.5 O4.5'
_chemical_formula_weight 537.17
_space_group_IT_number 15
_symmetry_cell_setting monoclinic
_symmetry_space_group_name_Hall '-C 2yc'
_symmetry_space_group_name_H-M 'C 1 2/c 1'
_cell_angle_alpha 90.00
_cell_angle_beta 94.601(1)
_cell_angle_gamma 90.00
_cell_formula_units_Z 8
_cell_length_a 7.1491(1)
_cell_length_b 12.1585(2)
_cell_length_c 44.3897(3)
_cell_measurement_temperature 173(2)
_cell_volume 3846.02(9)
_diffrn_ambient_temperature 173(2)
_exptl_crystal_density_diffrn 1.855
_cod_depositor_comments
;
The following automatic conversions were performed:
'_symmetry_cell_setting' value 'Monoclinic' changed to 'monoclinic'
according to '/home/saulius/struct/CIF-dictionaries/cif_core.dic'
dictionary named 'cif_core.dic' version 2.4.1 from 2010-06-29.

Automatic conversion script
Id: cif_fix_enum 1527 2010-12-29 10:47:43Z saulius 
;
_cod_original_sg_symbol_H-M 'C 2/c'
_cod_original_formula_sum 'C15 H18 Ag1.50 N7.50 O4.50'
_cod_database_code 7100810

loop_
_symmetry_equiv_pos_as_xyz
'x, y, z'
'-x, y, -z+1/2'
'x+1/2, y+1/2, z'
'-x+1/2, y+1/2, -z+1/2'
'-x, -y, -z'
'x, -y, z-1/2'
'-x+1/2, -y+1/2, -z'
'x+1/2, -y+1/2, z-1/2'

loop_
_atom_site_label
_atom_site_type_symbol
_atom_site_fract_x
_atom_site_fract_y
_atom_site_fract_z
_atom_site_U_iso_or_equiv
_atom_site_adp_type
_atom_site_occupancy
_atom_site_symmetry_multiplicity
_atom_site_calc_flag
_atom_site_refinement_flags
_atom_site_disorder_assembly
_atom_site_disorder_group
Ag1 Ag 0.33299(10) 0.35636(5) 0.083332(15) 0.0329(2) Uani 1 1 d U . .
Ag2 Ag 0.5000 0.13996(7) 0.2500 0.0314(3) Uani 1 2 d SU . .
N1A N 0.3666(9) 0.3678(5) 0.03658(14) 0.0277(14) Uani 1 1 d U . .
C2A C 0.2703(12) 0.4420(6) 0.01929(18) 0.0310(17) Uani 1 1 d U . .
H2A H 0.1956 0.4935 0.0291 0.037 Uiso 1 1 calc R . .
N2A N 0.3867(11) 0.3764(5) -0.05716(15) 0.0374(16) Uani 1 1 d U . .
H2A1 H 0.3192 0.4248 -0.0680 0.045 Uiso 1 1 calc R . .
H2A2 H 0.4571 0.3290 -0.0661 0.045 Uiso 1 1 calc R . .
C3A C 0.2718(12) 0.4489(6) -0.01115(18) 0.0322(18) Uani 1 1 d U . .
H3A H 0.1986 0.5035 -0.0219 0.039 Uiso 1 1 calc R . .
C4A C 0.3821(11) 0.3750(6) -0.02715(16) 0.0254(15) Uani 1 1 d U . .
C5A C 0.4863(12) 0.2972(6) -0.00927(17) 0.0319(18) Uani 1 1 d U . .
H5A H 0.5634 0.2451 -0.0183 0.038 Uiso 1 1 calc R . .
C6A C 0.4747(11) 0.2977(6) 0.02154(16) 0.0240(15) Uani 1 1 d U . .
H6A H 0.5476 0.2452 0.0332 0.029 Uiso 1 1 calc R . .
N1B N 0.2967(10) 0.3650(5) 0.13060(14) 0.0292(14) Uani 1 1 d U . .
C2B C 0.1937(11) 0.2935(6) 0.14500(17) 0.0270(16) Uani 1 1 d U . .
H2B H 0.1272 0.2385 0.1333 0.032 Uiso 1 1 calc R . .
N2B N 0.2815(10) 0.3729(5) 0.22387(14) 0.0352(16) Uani 1 1 d U . .
H2B1 H 0.3472 0.4219 0.2348 0.042 Uiso 1 1 calc R . .
H2B2 H 0.2128 0.3244 0.2327 0.042 Uiso 1 1 calc R . .
C3B C 0.1778(11) 0.2942(6) 0.17543(17) 0.0256(15) Uani 1 1 d U . .
H3B H 0.0966 0.2441 0.1844 0.031 Uiso 1 1 calc R . .
C4B C 0.2860(11) 0.3719(6) 0.19354(17) 0.0272(16) Uani 1 1 d U . .
C5B C 0.3912(11) 0.4459(6) 0.17844(17) 0.0260(16) Uani 1 1 d U . .
H5B H 0.4619 0.5012 0.1894 0.031 Uiso 1 1 calc R . .
C6B C 0.3934(11) 0.4393(6) 0.14722(16) 0.0240(15) Uani 1 1 d U . .
H6B H 0.4678 0.4905 0.1373 0.029 Uiso 1 1 calc R . .
N1C N 0.5363(10) 0.1294(5) 0.20305(13) 0.0282(14) Uani 1 1 d U . .
C2C C 0.6439(12) 0.2000(6) 0.18842(19) 0.0328(18) Uani 1 1 d U . .
H2C H 0.7202 0.2511 0.2000 0.039 Uiso 1 1 calc R . .
N2C N 0.5504(10) 0.1220(5) 0.10950(14) 0.0321(15) Uani 1 1 d U . .
H2C1 H 0.4809 0.0740 0.0988 0.039 Uiso 1 1 calc R . .
H2C2 H 0.6206 0.1690 0.1004 0.039 Uiso 1 1 calc R . .
C3C C 0.6471(10) 0.2007(6) 0.15798(16) 0.0233(15) Uani 1 1 d U . .
H3C H 0.7182 0.2553 0.1487 0.028 Uiso 1 1 calc R . .
C4C C 0.5493(11) 0.1235(6) 0.14009(16) 0.0253(15) Uani 1 1 d U . .
C5C C 0.4381(11) 0.0491(5) 0.15499(16) 0.0241(15) Uani 1 1 d U . .
H5C H 0.3651 -0.0047 0.1439 0.029 Uiso 1 1 calc R . .
C6C C 0.4363(11) 0.0551(6) 0.18524(17) 0.0287(17) Uani 1 1 d U . .
H6C H 0.3600 0.0041 0.1949 0.034 Uiso 1 1 calc R . .
N1D N 0.8333(10) 0.3650(4) 0.08337(13) 0.0235(11) Uani 1 1 d U . .
O1D O 0.9482(8) 0.4149(5) 0.06840(14) 0.0389(14) Uani 1 1 d U . .
O2D O 0.8339(10) 0.2616(4) 0.08379(15) 0.0432(13) Uani 1 1 d U . .
O3D O 0.7224(9) 0.4156(5) 0.09822(14) 0.0432(15) Uani 1 1 d U . .
N1E N 0.0000 0.1330(8) 0.2500 0.040(2) Uani 1 2 d SU . .
O1E O -0.1115(9) 0.0807(5) 0.26416(12) 0.0429(15) Uani 1 1 d U . .
O3E O 0.0000 0.2339(6) 0.2500 0.047(2) Uani 1 2 d SU . .

loop_
_atom_site_aniso_label
_atom_site_aniso_U_11
_atom_site_aniso_U_22
_atom_site_aniso_U_33
_atom_site_aniso_U_23
_atom_site_aniso_U_13
_atom_site_aniso_U_12
Ag1 0.0297(3) 0.0420(4) 0.0261(3) -0.0006(3) -0.0023(2) 0.0031(3)
Ag2 0.0388(5) 0.0433(5) 0.0122(4) 0.000 0.0016(4) 0.000
N1A 0.026(2) 0.030(2) 0.027(2) -0.001(2) -0.001(2) -0.002(2)
C2A 0.033(3) 0.029(3) 0.031(3) -0.002(2) 0.002(2) -0.003(2)
N2A 0.044(4) 0.036(3) 0.032(3) 0.004(3) 0.003(3) 0.005(3)
C3A 0.033(3) 0.029(3) 0.034(3) 0.001(2) 0.000(2) -0.001(2)
C4A 0.025(3) 0.025(2) 0.025(3) 0.000(2) -0.002(2) -0.005(2)
C5A 0.034(3) 0.030(3) 0.031(3) -0.001(2) 0.002(2) -0.002(2)
C6A 0.022(3) 0.024(2) 0.025(3) 0.002(2) -0.002(2) -0.003(2)
N1B 0.031(2) 0.029(2) 0.027(2) 0.000(2) -0.002(2) 0.005(2)
C2B 0.025(3) 0.025(2) 0.030(3) -0.001(2) -0.003(2) 0.003(2)
N2B 0.043(4) 0.037(3) 0.025(3) -0.005(3) -0.003(3) -0.007(3)
C3B 0.025(3) 0.023(2) 0.028(3) 0.001(2) -0.004(2) 0.001(2)
C4B 0.027(3) 0.027(2) 0.028(3) -0.001(2) 0.003(2) 0.005(2)
C5B 0.026(3) 0.025(2) 0.026(3) -0.003(2) -0.001(2) 0.001(2)
C6B 0.022(3) 0.026(2) 0.024(3) 0.003(2) 0.001(2) 0.002(2)
N1C 0.031(3) 0.029(2) 0.024(2) 0.002(2) -0.002(2) 0.004(2)
C2C 0.034(3) 0.031(3) 0.033(3) -0.001(2) -0.001(2) 0.000(2)
N2C 0.040(4) 0.036(3) 0.021(3) 0.002(3) 0.001(3) -0.001(3)
C3C 0.022(3) 0.024(2) 0.024(3) 0.002(2) 0.003(2) 0.001(2)
C4C 0.026(3) 0.025(2) 0.024(3) 0.002(2) -0.003(2) 0.005(2)
C5C 0.022(3) 0.023(2) 0.026(3) 0.001(2) -0.002(2) -0.001(2)
C6C 0.028(3) 0.027(3) 0.030(3) 0.002(2) 0.000(2) 0.000(2)
N1D 0.023(2) 0.032(2) 0.0151(19) -0.004(2) -0.0011(18) 0.006(2)
O1D 0.028(3) 0.045(3) 0.042(3) 0.012(3) -0.005(3) -0.003(3)
O2D 0.051(3) 0.034(3) 0.046(3) 0.003(3) 0.013(3) -0.003(3)
O3D 0.035(3) 0.051(3) 0.046(3) -0.014(3) 0.017(3) 0.008(3)
N1E 0.041(3) 0.034(3) 0.046(3) 0.000 0.000(3) 0.000
O1E 0.047(4) 0.050(3) 0.032(3) 0.013(3) 0.000(3) 0.000(3)
O3E 0.055(5) 0.030(4) 0.057(5) 0.000 0.014(4) 0.000

loop_
_geom_bond_atom_site_label_1
_geom_bond_atom_site_label_2
_geom_bond_distance
_geom_bond_site_symmetry_2
_geom_bond_publ_flag
Ag1 N1A 2.113(6) . ?
Ag1 N1B 2.137(6) . ?
Ag2 N1C 2.125(6) 2_655 ?
Ag2 N1C 2.125(6) . ?
N1A C2A 1.339(10) . ?
N1A C6A 1.361(9) . ?
C2A C3A 1.355(11) . ?
C2A H2A 0.9500 . ?
N2A C4A 1.335(9) . ?
N2A H2A1 0.8800 . ?
N2A H2A2 0.8800 . ?
C3A C4A 1.423(11) . ?
C3A H3A 0.9500 . ?
C4A C5A 1.408(11) . ?
C5A C6A 1.377(10) . ?
C5A H5A 0.9500 . ?
C6A H6A 0.9500 . ?
N1B C2B 1.335(10) . ?
N1B C6B 1.325(9) . ?
C2B C3B 1.365(10) . ?
C2B H2B 0.9500 . ?
N2B C4B 1.349(10) . ?
N2B H2B1 0.8800 . ?
N2B H2B2 0.8800 . ?
C3B C4B 1.428(10) . ?
C3B H3B 0.9500 . ?
C4B C5B 1.380(10) . ?
C5B C6B 1.390(10) . ?
C5B H5B 0.9500 . ?
C6B H6B 0.9500 . ?
N1C C6C 1.364(10) . ?
N1C C2C 1.353(10) . ?
C2C C3C 1.353(10) . ?
C2C H2C 0.9500 . ?
N2C C4C 1.359(9) . ?
N2C H2C1 0.8800 . ?
N2C H2C2 0.8800 . ?
C3C C4C 1.382(10) . ?
C3C H3C 0.9500 . ?
C4C C5C 1.405(10) . ?
C5C C6C 1.346(10) . ?
C5C H5C 0.9500 . ?
C6C H6C 0.9500 . ?
N1D O1D 1.253(8) . ?
N1D O3D 1.234(8) . ?
N1D O2D 1.258(7) . ?
N1E O1E 1.231(7) 2 ?
N1E O1E 1.231(7) . ?
N1E O3E 1.227(12) . ?
